data_1561765
loop_
_publ_author_name
'Bykova, E.'
'Gou, H.'
'Bykov, M.'
'Hanfland, M.'
'Dubrovinsky, L.'
'Dubrovinskaia, N.'

_publ_section_title
;
 Crystal structures and compressibility of novel iron borides Fe2B7 and Fe
 B50 synthesized at high pressure and high temperature
;
_journal_name_full 'Journal of Solid State Chemistry'
_journal_page_first 102
_journal_page_last 109
_journal_paper_doi 10.1016/j.jssc.2015.06.040
_journal_volume 230
_journal_year 2015
_chemical_absolute_configuration .
_chemical_compound_source
;
high-pressure high-temperature synthesis
;
_chemical_formula_moiety 'B7 Fe2'
_chemical_formula_sum 'B7 Fe2'
_chemical_formula_weight 187.4
_chemical_name_common 'diiron heptaboride'
_chemical_name_systematic 'diiron heptaboride'
_space_group_IT_number 55
_space_group_name_Hall '-P 2 2ab'
_space_group_name_H-M_alt 'P b a m'
_symmetry_cell_setting orthorhombic
_symmetry_Int_Tables_number 55
_symmetry_space_group_name_Hall '-P 2 2ab'
_symmetry_space_group_name_H-M 'P b a m'
_cell_angle_alpha 90
_cell_angle_beta 90
_cell_angle_gamma 90
_cell_formula_units_Z 8
_cell_length_a 16.1256(17)
_cell_length_b 10.3762(3)
_cell_length_c 2.75850(10)
_cell_measurement_reflns_used 418
_cell_measurement_temperature 293
_cell_measurement_theta_max 18.6920
_cell_measurement_theta_min 4.5210
_cell_volume 461.56(5)
_computing_cell_refinement
;
CrysAlisPro, Agilent Technologies,
Version 1.171.37.35 (release 13-08-2014 CrysAlis171 .NET)
(compiled Aug 13 2014,18:06:01)
;
_computing_data_collection
;
CrysAlisPro, Agilent Technologies,
Version 1.171.37.35 (release 13-08-2014 CrysAlis171 .NET)
(compiled Aug 13 2014,18:06:01)
;
_computing_data_reduction
;
CrysAlisPro, Agilent Technologies,
Version 1.171.37.35 (release 13-08-2014 CrysAlis171 .NET)
(compiled Aug 13 2014,18:06:01)
;
_computing_structure_refinement 'Jana2006 (Petricek, 2014)'
_computing_structure_solution 'SHELXS-2013 (Sheldrick, 2013)'
_diffrn_ambient_pressure 41100000
_diffrn_ambient_temperature 293
_diffrn_detector 'MAR555 flatpanel detector'
_diffrn_measured_fraction_theta_full 0.87
_diffrn_measured_fraction_theta_max 0.52
_diffrn_measurement_device
;
customized omega-circle diffractometer
;
_diffrn_measurement_device_type 'ESRF, beamline ID09A diffractometer'
_diffrn_measurement_method '\w scans'
_diffrn_radiation_monochromator synchrotron
_diffrn_radiation_probe x-ray
_diffrn_radiation_source synchrotron
_diffrn_radiation_type synchrotron
_diffrn_radiation_wavelength 0.41441
_diffrn_reflns_av_R_equivalents 0.0422
_diffrn_reflns_av_unetI/netI 0.0353
_diffrn_reflns_limit_h_max 16
_diffrn_reflns_limit_h_min -16
_diffrn_reflns_limit_k_max 14
_diffrn_reflns_limit_k_min -15
_diffrn_reflns_limit_l_max 3
_diffrn_reflns_limit_l_min -3
_diffrn_reflns_number 1625
_diffrn_reflns_theta_full 13.04
_diffrn_reflns_theta_max 19.25
_diffrn_reflns_theta_min 1.87
_diffrn_source synchrotron
_exptl_absorpt_coefficient_mu 2.534
_exptl_absorpt_correction_T_max 1.00000
_exptl_absorpt_correction_T_min 0.23796
_exptl_absorpt_correction_type multi-scan
_exptl_absorpt_process_details
;
CrysAlisPro, Agilent Technologies,
Version 1.171.37.35 (release 13-08-2014 CrysAlis171 .NET)
(compiled Aug 13 2014,18:06:01)
Empirical absorption correction using spherical harmonics,
 implemented in SCALE3 ABSPACK scaling algorithm.
;
_exptl_crystal_colour black
_exptl_crystal_density_diffrn 5.3908
_exptl_crystal_description plate
_exptl_crystal_F_000 696
_exptl_crystal_size_max 0.025
_exptl_crystal_size_mid 0.025
_exptl_crystal_size_min 0.005
_refine_diff_density_max 0.99
_refine_diff_density_min -1.30
_refine_ls_extinction_method none
_refine_ls_goodness_of_fit_gt 1.88
_refine_ls_goodness_of_fit_ref 1.81
_refine_ls_number_constraints 0
_refine_ls_number_parameters 67
_refine_ls_number_reflns 599
_refine_ls_number_restraints 0
_refine_ls_R_factor_all 0.0474
_refine_ls_R_factor_gt 0.0413
_refine_ls_shift/su_max 0.0002
_refine_ls_shift/su_mean 0.0000
_refine_ls_structure_factor_coef Fsqd
_refine_ls_weighting_details w=1/(\s^2^(I)+0.0004I^2^)
_refine_ls_weighting_scheme sigma
_refine_ls_wR_factor_gt 0.0889
_refine_ls_wR_factor_ref 0.0939
_reflns_number_gt 512
_reflns_number_total 599
_reflns_threshold_expression I>2\s(I)
_cod_data_source_file Fe2B7_41.1GPa.cif
_cod_data_source_block Fe2B7_41.1GPa
_cod_depositor_comments
;
The following automatic conversions were performed:

data item '_diffrn_radiation_probe' value 'X-ray' was changed to
'x-ray' in accordance with the built-in table derived from the CIF
Core dictionary named 'cif_core.dic' version 2.4.5 last updated on
2014-11-21.

Automatic conversion script
Id: cif_fix_values 8369 2020-08-20 11:38:08Z andrius 
;
_cod_database_code 1561765

loop_
_symmetry_equiv_pos_site_id
_symmetry_equiv_pos_as_xyz
1 x,y,z
2 -x,-y,z
3 -x+1/2,y+1/2,-z
4 x+1/2,-y+1/2,-z
5 -x,-y,-z
6 x,y,-z
7 x+1/2,-y+1/2,z
8 -x+1/2,y+1/2,z

loop_
_atom_site_label
_atom_site_type_symbol
_atom_site_fract_x
_atom_site_fract_y
_atom_site_fract_z
_atom_site_adp_type
_atom_site_U_iso_or_equiv
_atom_site_site_symmetry_multiplicity
_atom_site_occupancy
_atom_site_calc_flag
_atom_site_refinement_flags
_atom_site_disorder_assembly
_atom_site_disorder_group
Fe1 Fe 0.22063(10) 0.46703(9) 0.5 Uani 0.0068(4) 4 1 d . . .
Fe2 Fe 0.12088(10) 0.17837(9) 0 Uani 0.0062(4) 4 1 d . . .
Fe3 Fe 0.46399(10) 0.10536(9) 0.5 Uani 0.0062(4) 4 1 d . . .
Fe4 Fe 0.39022(10) 0.26665(9) 0 Uani 0.0059(4) 4 1 d . . .
B1 B 0.3677(7) 0.0498(7) 0 Uiso 0.0056(15) 4 1 d . . .
B2 B 0.0470(7) 0.4613(7) 0 Uiso 0.0072(16) 4 1 d . . .
B3 B 0.3027(8) 0.3905(7) 0 Uiso 0.0063(15) 4 1 d . . .
B4 B 0.1394(7) 0.3756(7) 0 Uiso 0.0041(15) 4 1 d . . .
B5 B 0.4434(8) 0.4031(7) 0.5 Uiso 0.0059(16) 4 1 d . . .
B6 B 0.2022(8) 0.0446(7) 0 Uiso 0.0058(15) 4 1 d . . .
B7 B 0.2895(7) 0.2874(7) 0.5 Uiso 0.0071(16) 4 1 d . . .
B8 B 0.0329(8) 0.3051(7) 0 Uiso 0.0064(16) 4 1 d . . .
B9 B 0.3981(7) 0.4763(7) 0 Uiso 0.0033(15) 4 1 d . . .
B10 B 0.0534(7) 0.0596(7) 0.5 Uiso 0.0062(16) 4 1 d . . .
B11 B 0.0173(7) 0.2114(7) 0.5 Uiso 0.0048(15) 4 1 d . . .
B12 B 0.3390(7) 0.1396(7) 0.5 Uiso 0.0065(16) 4 1 d . . .
B13 B 0.2192(7) 0.1451(8) 0.5 Uiso 0.0068(16) 4 1 d . . .
B14 B 0.1786(8) 0.2907(8) 0.5 Uiso 0.0101(17) 4 1 d . . .

loop_
_atom_site_aniso_label
_atom_site_aniso_type_symbol
_atom_site_aniso_U_11
_atom_site_aniso_U_22
_atom_site_aniso_U_33
_atom_site_aniso_U_12
_atom_site_aniso_U_13
_atom_site_aniso_U_23
Fe1 Fe 0.0081(11) 0.0040(4) 0.0082(5) 0.0003(5) 0 0
Fe2 Fe 0.0080(11) 0.0055(4) 0.0051(5) 0.0002(5) 0 0
Fe3 Fe 0.0093(11) 0.0053(4) 0.0039(5) 0.0003(5) 0 0
Fe4 Fe 0.0076(10) 0.0055(4) 0.0048(5) 0.0004(5) 0 0

loop_
_atom_type_symbol
_atom_type_scat_dispersion_real
_atom_type_scat_dispersion_imag
_atom_type_scat_source
B -0.0003 0.0002 'International Tables Vol C tables 4.2.6.8 and 6.1.1.1'
Fe 0.1991 0.3104 'International Tables Vol C tables 4.2.6.8 and 6.1.1.1'

loop_
_geom_angle_atom_site_label_1
_geom_angle_atom_site_label_2
_geom_angle_atom_site_label_3
_geom_angle_site_symmetry_1
_geom_angle_site_symmetry_2
_geom_angle_site_symmetry_3
_geom_angle
Fe1 Fe1 Fe1 1_554 . 1_556 180.0(5)
Fe1 Fe1 B1 1_554 . 3_555 50.34(19)
Fe1 Fe1 B1 1_554 . 3_556 129.7(2)
Fe1 Fe1 B3 1_554 . . 48.2(2)
Fe1 Fe1 B3 1_554 . 1_556 131.8(2)
Fe1 Fe1 B4 1_554 . . 49.56(18)
Fe1 Fe1 B4 1_554 . 1_556 130.44(19)
Fe1 Fe1 B6 1_554 . 3_555 47.1(2)
Fe1 Fe1 B6 1_554 . 3_556 132.9(2)
Fe1 Fe1 B7 1_554 . . 90.00(3)
Fe1 Fe1 B12 1_554 . 3_556 90.00(3)
Fe1 Fe1 B13 1_554 . 3_556 90.00(3)
Fe1 Fe1 B14 1_554 . . 90.00(3)
Fe1 Fe1 B1 1_556 . 3_555 129.7(2)
Fe1 Fe1 B1 1_556 . 3_556 50.34(19)
Fe1 Fe1 B3 1_556 . . 131.8(2)
Fe1 Fe1 B3 1_556 . 1_556 48.2(2)
Fe1 Fe1 B4 1_556 . . 130.44(19)
Fe1 Fe1 B4 1_556 . 1_556 49.56(18)
Fe1 Fe1 B6 1_556 . 3_555 132.9(2)
Fe1 Fe1 B6 1_556 . 3_556 47.1(2)
Fe1 Fe1 B7 1_556 . . 90.00(3)
Fe1 Fe1 B12 1_556 . 3_556 90.00(3)
Fe1 Fe1 B13 1_556 . 3_556 90.00(3)
Fe1 Fe1 B14 1_556 . . 90.00(3)
B1 Fe1 B1 3_555 . 3_556 79.3(3)
B1 Fe1 B3 3_555 . . 98.6(3)
B1 Fe1 B3 3_555 . 1_556 177.9(3)
B1 Fe1 B4 3_555 . . 50.0(3)
B1 Fe1 B4 3_555 . 1_556 100.7(4)
B1 Fe1 B6 3_555 . 3_555 79.2(4)
B1 Fe1 B6 3_555 . 3_556 133.0(3)
B1 Fe1 B7 3_555 . . 132.8(2)
B1 Fe1 B12 3_555 . 3_556 48.6(2)
B1 Fe1 B13 3_555 . 3_556 87.4(3)
B1 Fe1 B14 3_555 . . 98.2(4)
B1 Fe1 B3 3_556 . . 177.9(3)
B1 Fe1 B3 3_556 . 1_556 98.6(3)
B1 Fe1 B4 3_556 . . 100.7(4)
B1 Fe1 B4 3_556 . 1_556 50.0(3)
B1 Fe1 B6 3_556 . 3_555 133.0(3)
B1 Fe1 B6 3_556 . 3_556 79.2(4)
B1 Fe1 B7 3_556 . . 132.8(2)
B1 Fe1 B12 3_556 . 3_556 48.6(2)
B1 Fe1 B13 3_556 . 3_556 87.4(3)
B1 Fe1 B14 3_556 . . 98.2(4)
B3 Fe1 B3 . . 1_556 83.5(3)
B3 Fe1 B4 . . . 77.9(4)
B3 Fe1 B4 . . 1_556 130.9(3)
B3 Fe1 B6 . . 3_555 46.0(3)
B3 Fe1 B6 . . 3_556 102.3(4)
B3 Fe1 B7 . . . 48.9(2)
B3 Fe1 B12 . . 3_556 129.8(2)
B3 Fe1 B13 . . 3_556 92.4(3)
B3 Fe1 B14 . . . 82.1(4)
B3 Fe1 B4 1_556 . . 130.9(3)
B3 Fe1 B4 1_556 . 1_556 77.9(4)
B3 Fe1 B6 1_556 . 3_555 102.3(4)
B3 Fe1 B6 1_556 . 3_556 46.0(3)
B3 Fe1 B7 1_556 . . 48.9(2)
B3 Fe1 B12 1_556 . 3_556 129.8(2)
B3 Fe1 B13 1_556 . 3_556 92.4(3)
B3 Fe1 B14 1_556 . . 82.1(4)
B4 Fe1 B4 . . 1_556 80.9(3)
B4 Fe1 B6 . . 3_555 96.6(3)
B4 Fe1 B6 . . 3_556 176.6(2)
B4 Fe1 B7 . . . 86.1(3)
B4 Fe1 B12 . . 3_556 95.8(3)
B4 Fe1 B13 . . 3_556 133.0(2)
B4 Fe1 B14 . . . 50.7(3)
B4 Fe1 B6 1_556 . 3_555 176.6(2)
B4 Fe1 B6 1_556 . 3_556 96.6(3)
B4 Fe1 B7 1_556 . . 86.1(3)
B4 Fe1 B12 1_556 . 3_556 95.8(3)
B4 Fe1 B13 1_556 . 3_556 133.0(2)
B4 Fe1 B14 1_556 . . 50.7(3)
B6 Fe1 B6 3_555 . 3_556 85.9(3)
B6 Fe1 B7 3_555 . . 91.5(3)
B6 Fe1 B12 3_555 . 3_556 86.6(3)
B6 Fe1 B13 3_555 . 3_556 50.4(2)
B6 Fe1 B14 3_555 . . 125.9(3)
B6 Fe1 B7 3_556 . . 91.5(3)
B6 Fe1 B12 3_556 . 3_556 86.6(3)
B6 Fe1 B13 3_556 . 3_556 50.4(2)
B6 Fe1 B14 3_556 . . 125.9(3)
B7 Fe1 B12 . . 3_556 177.4(4)
B7 Fe1 B13 . . 3_556 121.5(4)
B7 Fe1 B14 . . . 51.1(5)
B12 Fe1 B13 3_556 . 3_556 55.9(4)
B12 Fe1 B14 3_556 . . 131.4(5)
B13 Fe1 B14 3_556 . . 172.6(5)
Fe2 Fe2 Fe2 1_554 . 1_556 180.0(5)
Fe2 Fe2 B4 1_554 . . 90.00(3)
Fe2 Fe2 B6 1_554 . . 90.00(4)
Fe2 Fe2 B8 1_554 . . 90.00(4)
Fe2 Fe2 B9 1_554 . 3_545 90.00(3)
Fe2 Fe2 B10 1_554 . 1_554 50.00(17)
Fe2 Fe2 B10 1_554 . . 130.00(18)
Fe2 Fe2 B11 1_554 . 1_554 51.03(19)
Fe2 Fe2 B11 1_554 . . 129.0(2)
Fe2 Fe2 B13 1_554 . 1_554 49.6(2)
Fe2 Fe2 B13 1_554 . . 130.4(2)
Fe2 Fe2 B14 1_554 . 1_554 47.2(2)
Fe2 Fe2 B14 1_554 . . 132.8(2)
Fe2 Fe2 B4 1_556 . . 90.00(3)
Fe2 Fe2 B6 1_556 . . 90.00(4)
Fe2 Fe2 B8 1_556 . . 90.00(4)
Fe2 Fe2 B9 1_556 . 3_545 90.00(3)
Fe2 Fe2 B10 1_556 . 1_554 130.00(18)
Fe2 Fe2 B10 1_556 . . 50.00(17)
Fe2 Fe2 B11 1_556 . 1_554 129.0(2)
Fe2 Fe2 B11 1_556 . . 51.03(19)
Fe2 Fe2 B13 1_556 . 1_554 130.4(2)
Fe2 Fe2 B13 1_556 . . 49.6(2)
Fe2 Fe2 B14 1_556 . 1_554 132.8(2)
Fe2 Fe2 B14 1_556 . . 47.2(2)
B4 Fe2 B6 . . . 128.3(5)
B4 Fe2 B8 . . . 55.4(4)
B4 Fe2 B9 . . 3_545 180.0(5)
B4 Fe2 B10 . . 1_554 129.9(3)
B4 Fe2 B10 . . . 129.9(3)
B4 Fe2 B11 . . 1_554 87.4(3)
B4 Fe2 B11 . . . 87.4(3)
B4 Fe2 B13 . . 1_554 93.1(3)
B4 Fe2 B13 . . . 93.1(3)
B4 Fe2 B14 . . 1_554 50.7(3)
B4 Fe2 B14 . . . 50.7(3)
B6 Fe2 B8 . . . 176.2(4)
B6 Fe2 B9 . . 3_545 51.7(4)
B6 Fe2 B10 . . 1_554 86.0(4)
B6 Fe2 B10 . . . 86.0(4)
B6 Fe2 B11 . . 1_554 129.5(3)
B6 Fe2 B11 . . . 129.5(3)
B6 Fe2 B13 . . 1_554 51.0(3)
B6 Fe2 B13 . . . 51.0(3)
B6 Fe2 B14 . . 1_554 95.9(4)
B6 Fe2 B14 . . . 95.9(4)
B8 Fe2 B9 . . 3_545 124.5(4)
B8 Fe2 B10 . . 1_554 91.1(4)
B8 Fe2 B10 . . . 91.1(4)
B8 Fe2 B11 . . 1_554 48.3(2)
B8 Fe2 B11 . . . 48.3(2)
B8 Fe2 B13 . . 1_554 131.0(2)
B8 Fe2 B13 . . . 131.0(2)
B8 Fe2 B14 . . 1_554 86.9(4)
B8 Fe2 B14 . . . 86.9(4)
B9 Fe2 B10 3_545 . 1_554 50.1(2)
B9 Fe2 B10 3_545 . . 50.1(2)
B9 Fe2 B11 3_545 . 1_554 92.6(3)
B9 Fe2 B11 3_545 . . 92.6(3)
B9 Fe2 B13 3_545 . 1_554 87.0(3)
B9 Fe2 B13 3_545 . . 87.0(3)
B9 Fe2 B14 3_545 . 1_554 129.3(3)
B9 Fe2 B14 3_545 . . 129.3(3)
B10 Fe2 B10 1_554 . . 80.0(2)
B10 Fe2 B11 1_554 . 1_554 45.5(3)
B10 Fe2 B11 1_554 . . 96.2(3)
B10 Fe2 B13 1_554 . 1_554 82.4(3)
B10 Fe2 B13 1_554 . . 134.5(3)
B10 Fe2 B14 1_554 . 1_554 97.2(3)
B10 Fe2 B14 1_554 . . 176.5(4)
B10 Fe2 B11 . . 1_554 96.2(3)
B10 Fe2 B11 . . . 45.5(3)
B10 Fe2 B13 . . 1_554 134.5(3)
B10 Fe2 B13 . . . 82.4(3)
B10 Fe2 B14 . . 1_554 176.5(4)
B10 Fe2 B14 . . . 97.2(3)
B11 Fe2 B11 1_554 . . 77.9(3)
B11 Fe2 B13 1_554 . 1_554 100.7(3)
B11 Fe2 B13 1_554 . . 178.5(3)
B11 Fe2 B14 1_554 . 1_554 80.3(4)
B11 Fe2 B14 1_554 . . 133.3(3)
B11 Fe2 B13 . . 1_554 178.5(3)
B11 Fe2 B13 . . . 100.7(3)
B11 Fe2 B14 . . 1_554 133.3(3)
B11 Fe2 B14 . . . 80.3(4)
B13 Fe2 B13 1_554 . . 80.7(3)
B13 Fe2 B14 1_554 . 1_554 46.6(3)
B13 Fe2 B14 1_554 . . 101.1(4)
B13 Fe2 B14 . . 1_554 101.1(4)
B13 Fe2 B14 . . . 46.6(3)
B14 Fe2 B14 1_554 . . 85.5(3)
Fe3 Fe3 Fe3 1_554 . 1_556 180.0(5)
Fe3 Fe3 Fe3 1_554 . 2_655 90.00(3)
Fe3 Fe3 Fe4 1_554 . . 56.11(3)
Fe3 Fe3 Fe4 1_554 . 1_556 123.89(5)
Fe3 Fe3 B1 1_554 . . 50.2(2)
Fe3 Fe3 B1 1_554 . 1_556 129.8(2)
Fe3 Fe3 B2 1_554 . 3_545 47.49(14)
Fe3 Fe3 B2 1_554 . 3_546 132.51(15)
Fe3 Fe3 B2 1_554 . 4_555 47.5(2)
Fe3 Fe3 B2 1_554 . 4_556 132.5(2)
Fe3 Fe3 B8 1_554 . 4_555 46.4(2)
Fe3 Fe3 B8 1_554 . 4_556 133.6(2)
Fe3 Fe3 B11 1_554 . 4_556 90.00(3)
Fe3 Fe3 B12 1_554 . . 90.00(4)
Fe3 Fe3 Fe3 1_556 . 2_655 90.00(3)
Fe3 Fe3 Fe4 1_556 . . 123.89(5)
Fe3 Fe3 Fe4 1_556 . 1_556 56.11(3)
Fe3 Fe3 B1 1_556 . . 129.8(2)
Fe3 Fe3 B1 1_556 . 1_556 50.2(2)
Fe3 Fe3 B2 1_556 . 3_545 132.51(15)
Fe3 Fe3 B2 1_556 . 3_546 47.49(14)
Fe3 Fe3 B2 1_556 . 4_555 132.5(2)
Fe3 Fe3 B2 1_556 . 4_556 47.5(2)
Fe3 Fe3 B8 1_556 . 4_555 133.6(2)
Fe3 Fe3 B8 1_556 . 4_556 46.4(2)
Fe3 Fe3 B11 1_556 . 4_556 90.00(3)
Fe3 Fe3 B12 1_556 . . 90.00(4)
Fe3 Fe3 Fe4 2_655 . . 145.40(2)
Fe3 Fe3 Fe4 2_655 . 1_556 145.40(2)
Fe3 Fe3 B1 2_655 . . 95.8(2)
Fe3 Fe3 B1 2_655 . 1_556 95.8(2)
Fe3 Fe3 B2 2_655 . 3_545 52.7(2)
Fe3 Fe3 B2 2_655 . 3_546 52.7(2)
Fe3 Fe3 B2 2_655 . 4_555 52.66(18)
Fe3 Fe3 B2 2_655 . 4_556 52.66(18)
Fe3 Fe3 B8 2_655 . 4_555 98.6(3)
Fe3 Fe3 B8 2_655 . 4_556 98.6(3)
Fe3 Fe3 B11 2_655 . 4_556 127.7(3)
Fe3 Fe3 B12 2_655 . . 128.0(2)
Fe4 Fe3 Fe4 . . 1_556 67.78(4)
Fe4 Fe3 B1 . . . 58.5(2)
Fe4 Fe3 B1 . . 1_556 101.0(2)
Fe4 Fe3 B2 . . 3_545 94.4(2)
Fe4 Fe3 B2 . . 3_546 146.2(3)
Fe4 Fe3 B2 . . 4_555 99.65(18)
Fe4 Fe3 B2 . . 4_556 157.0(2)
Fe4 Fe3 B8 . . 4_555 64.4(3)
Fe4 Fe3 B8 . . 4_556 109.7(2)
Fe4 Fe3 B11 . . 4_556 65.3(2)
Fe4 Fe3 B12 . . . 53.78(16)
Fe4 Fe3 B1 1_556 . . 101.0(2)
Fe4 Fe3 B1 1_556 . 1_556 58.5(2)
Fe4 Fe3 B2 1_556 . 3_545 146.2(3)
Fe4 Fe3 B2 1_556 . 3_546 94.4(2)
Fe4 Fe3 B2 1_556 . 4_555 157.0(2)
Fe4 Fe3 B2 1_556 . 4_556 99.65(18)
Fe4 Fe3 B8 1_556 . 4_555 109.7(2)
Fe4 Fe3 B8 1_556 . 4_556 64.4(3)
Fe4 Fe3 B11 1_556 . 4_556 65.3(2)
Fe4 Fe3 B12 1_556 . . 53.78(16)
B1 Fe3 B1 . . 1_556 79.6(3)
B1 Fe3 B2 . . 3_545 46.3(4)
B1 Fe3 B2 . . 3_546 100.0(3)
B1 Fe3 B2 . . 4_555 87.1(3)
B1 Fe3 B2 . . 4_556 144.4(3)
B1 Fe3 B8 . . 4_555 94.8(3)
B1 Fe3 B8 . . 4_556 165.0(4)
B1 Fe3 B11 . . 4_556 122.7(3)
B1 Fe3 B12 . . . 48.5(3)
B1 Fe3 B2 1_556 . 3_545 100.0(3)
B1 Fe3 B2 1_556 . 3_546 46.3(4)
B1 Fe3 B2 1_556 . 4_555 144.4(3)
B1 Fe3 B2 1_556 . 4_556 87.1(3)
B1 Fe3 B8 1_556 . 4_555 165.0(4)
B1 Fe3 B8 1_556 . 4_556 94.8(3)
B1 Fe3 B11 1_556 . 4_556 122.7(3)
B1 Fe3 B12 1_556 . . 48.5(3)
B2 Fe3 B2 3_545 . 3_546 85.0(2)
B2 Fe3 B2 3_545 . 4_555 49.6(4)
B2 Fe3 B2 3_545 . 4_556 105.4(3)
B2 Fe3 B8 3_545 . 4_555 85.5(3)
B2 Fe3 B8 3_545 . 4_556 148.6(4)
B2 Fe3 B11 3_545 . 4_556 134.6(2)
B2 Fe3 B12 3_545 . . 92.4(4)
B2 Fe3 B2 3_546 . 4_555 105.4(3)
B2 Fe3 B2 3_546 . 4_556 49.6(4)
B2 Fe3 B8 3_546 . 4_555 148.6(4)
B2 Fe3 B8 3_546 . 4_556 85.5(3)
B2 Fe3 B11 3_546 . 4_556 134.6(2)
B2 Fe3 B12 3_546 . . 92.4(4)
B2 Fe3 B2 4_555 . 4_556 85.0(3)
B2 Fe3 B8 4_555 . 4_555 47.7(3)
B2 Fe3 B8 4_555 . 4_556 105.0(4)
B2 Fe3 B11 4_555 . 4_556 92.2(3)
B2 Fe3 B12 4_555 . . 134.7(3)
B2 Fe3 B8 4_556 . 4_555 105.0(4)
B2 Fe3 B8 4_556 . 4_556 47.7(3)
B2 Fe3 B11 4_556 . 4_556 92.2(3)
B2 Fe3 B12 4_556 . . 134.7(3)
B8 Fe3 B8 4_555 . 4_556 87.2(3)
B8 Fe3 B11 4_555 . 4_556 49.3(2)
B8 Fe3 B12 4_555 . . 117.8(3)
B8 Fe3 B11 4_556 . 4_556 49.3(2)
B8 Fe3 B12 4_556 . . 117.8(3)
B11 Fe3 B12 4_556 . . 104.4(4)
Fe3 Fe4 Fe3 1_554 . . 67.78(4)
Fe3 Fe4 Fe4 1_554 . 1_554 56.11(3)
Fe3 Fe4 Fe4 1_554 . 1_556 123.89(5)
Fe3 Fe4 B1 1_554 . . 53.7(2)
Fe3 Fe4 B3 1_554 . . 144.21(10)
Fe3 Fe4 B5 1_554 . 1_554 84.1(2)
Fe3 Fe4 B5 1_554 . . 127.6(3)
Fe3 Fe4 B7 1_554 . 1_554 94.2(2)
Fe3 Fe4 B7 1_554 . . 142.4(2)
Fe3 Fe4 B9 1_554 . . 130.4(2)
Fe3 Fe4 B12 1_554 . 1_554 52.6(3)
Fe3 Fe4 B12 1_554 . . 97.6(2)
Fe3 Fe4 Fe4 . . 1_554 123.89(5)
Fe3 Fe4 Fe4 . . 1_556 56.11(3)
Fe3 Fe4 B1 . . . 53.7(2)
Fe3 Fe4 B3 . . . 144.21(10)
Fe3 Fe4 B5 . . 1_554 127.6(3)
Fe3 Fe4 B5 . . . 84.1(2)
Fe3 Fe4 B7 . . 1_554 142.4(2)
Fe3 Fe4 B7 . . . 94.2(2)
Fe3 Fe4 B9 . . . 130.4(2)
Fe3 Fe4 B12 . . 1_554 97.6(2)
Fe3 Fe4 B12 . . . 52.6(3)
Fe4 Fe4 Fe4 1_554 . 1_556 180.0(5)
Fe4 Fe4 B1 1_554 . . 90.00(3)
Fe4 Fe4 B3 1_554 . . 90.00(4)
Fe4 Fe4 B5 1_554 . 1_554 50.20(15)
Fe4 Fe4 B5 1_554 . . 129.80(16)
Fe4 Fe4 B7 1_554 . 1_554 49.9(2)
Fe4 Fe4 B7 1_554 . . 130.1(2)
Fe4 Fe4 B9 1_554 . . 90.00(3)
Fe4 Fe4 B12 1_554 . 1_554 48.45(17)
Fe4 Fe4 B12 1_554 . . 131.55(17)
Fe4 Fe4 B1 1_556 . . 90.00(3)
Fe4 Fe4 B3 1_556 . . 90.00(4)
Fe4 Fe4 B5 1_556 . 1_554 129.80(16)
Fe4 Fe4 B5 1_556 . . 50.20(15)
Fe4 Fe4 B7 1_556 . 1_554 130.1(2)
Fe4 Fe4 B7 1_556 . . 49.9(2)
Fe4 Fe4 B9 1_556 . . 90.00(3)
Fe4 Fe4 B12 1_556 . 1_554 131.55(17)
Fe4 Fe4 B12 1_556 . . 48.45(17)
B1 Fe4 B3 . . . 123.2(4)
B1 Fe4 B5 . . 1_554 135.4(2)
B1 Fe4 B5 . . . 135.4(2)
B1 Fe4 B7 . . 1_554 88.8(3)
B1 Fe4 B7 . . . 88.8(3)
B1 Fe4 B9 . . . 174.2(4)
B1 Fe4 B12 . . 1_554 46.4(2)
B1 Fe4 B12 . . . 46.4(2)
B3 Fe4 B5 . . 1_554 81.5(4)
B3 Fe4 B5 . . . 81.5(4)
B3 Fe4 B7 . . 1_554 51.1(3)
B3 Fe4 B7 . . . 51.1(3)
B3 Fe4 B9 . . . 51.0(4)
B3 Fe4 B12 . . 1_554 97.6(4)
B3 Fe4 B12 . . . 97.6(4)
B5 Fe4 B5 1_554 . . 79.6(2)
B5 Fe4 B7 1_554 . 1_554 79.8(4)
B5 Fe4 B7 1_554 . . 130.4(3)
B5 Fe4 B9 1_554 . . 47.2(2)
B5 Fe4 B12 1_554 . 1_554 98.6(2)
B5 Fe4 B12 1_554 . . 178.1(2)
B5 Fe4 B7 . . 1_554 130.4(3)
B5 Fe4 B7 . . . 79.8(4)
B5 Fe4 B9 . . . 47.2(2)
B5 Fe4 B12 . . 1_554 178.1(2)
B5 Fe4 B12 . . . 98.6(2)
B7 Fe4 B7 1_554 . . 80.2(3)
B7 Fe4 B9 1_554 . . 86.8(3)
B7 Fe4 B12 1_554 . 1_554 48.3(3)
B7 Fe4 B12 1_554 . . 100.9(4)
B7 Fe4 B9 . . . 86.8(3)
B7 Fe4 B12 . . 1_554 100.9(4)
B7 Fe4 B12 . . . 48.3(3)
B9 Fe4 B12 . . 1_554 131.0(2)
B9 Fe4 B12 . . . 131.0(2)
B12 Fe4 B12 1_554 . . 83.1(2)
Fe1 B1 Fe1 3_545 . 3_546 79.3(4)
Fe1 B1 Fe3 3_545 . 1_554 99.95(5)
Fe1 B1 Fe3 3_545 . . 171.8(5)
Fe1 B1 Fe4 3_545 . . 119.8(3)
Fe1 B1 B2 3_545 . 3_545 109.1(4)
Fe1 B1 B4 3_545 . 3_545 64.0(4)
Fe1 B1 B12 3_545 . 1_554 61.8(4)
Fe1 B1 B12 3_545 . . 123.1(7)
Fe1 B1 Fe3 3_546 . 1_554 171.8(5)
Fe1 B1 Fe3 3_546 . . 99.95(5)
Fe1 B1 Fe4 3_546 . . 119.8(3)
Fe1 B1 B2 3_546 . 3_545 109.1(4)
Fe1 B1 B4 3_546 . 3_545 64.0(4)
Fe1 B1 B12 3_546 . 1_554 123.1(7)
Fe1 B1 B12 3_546 . . 61.8(4)
Fe3 B1 Fe3 1_554 . . 79.6(4)
Fe3 B1 Fe4 1_554 . . 67.7(2)
Fe3 B1 B2 1_554 . 3_545 63.2(4)
Fe3 B1 B4 1_554 . 3_545 108.2(5)
Fe3 B1 B12 1_554 . 1_554 62.5(4)
Fe3 B1 B12 1_554 . . 124.1(6)
Fe3 B1 Fe4 . . . 67.7(2)
Fe3 B1 B2 . . 3_545 63.2(4)
Fe3 B1 B4 . . 3_545 108.2(5)
Fe3 B1 B12 . . 1_554 124.1(6)
Fe3 B1 B12 . . . 62.5(4)
Fe4 B1 B2 . . 3_545 114.6(6)
Fe4 B1 B4 . . 3_545 174.5(8)
Fe4 B1 B12 . . 1_554 60.7(3)
Fe4 B1 B12 . . . 60.7(3)
B2 B1 B4 3_545 . 3_545 59.9(6)
B2 B1 B12 3_545 . 1_554 121.5(5)
B2 B1 B12 3_545 . . 121.5(5)
B4 B1 B12 3_545 . 1_554 121.4(4)
B4 B1 B12 3_545 . . 121.4(4)
B12 B1 B12 1_554 . . 105.9(6)
Fe3 B2 Fe3 3_555 . 3_556 85.0(3)
Fe3 B2 Fe3 3_555 . 4_455 74.6(2)
Fe3 B2 Fe3 3_555 . 4_456 130.4(6)
Fe3 B2 B1 3_555 . 3_555 70.5(3)
Fe3 B2 B2 3_555 . 2_565 65.2(3)
Fe3 B2 B4 3_555 . . 116.7(5)
Fe3 B2 B8 3_555 . . 135.5(3)
Fe3 B2 Fe3 3_556 . 4_455 130.4(6)
Fe3 B2 Fe3 3_556 . 4_456 74.6(2)
Fe3 B2 B1 3_556 . 3_555 70.5(3)
Fe3 B2 B2 3_556 . 2_565 65.2(3)
Fe3 B2 B4 3_556 . . 116.7(5)
Fe3 B2 B8 3_556 . . 135.5(3)
Fe3 B2 Fe3 4_455 . 4_456 85.0(4)
Fe3 B2 B1 4_455 . 3_555 137.13(19)
Fe3 B2 B2 4_455 . 2_565 65.2(4)
Fe3 B2 B4 4_455 . . 112.9(4)
Fe3 B2 B8 4_455 . . 64.8(4)
Fe3 B2 B1 4_456 . 3_555 137.13(19)
Fe3 B2 B2 4_456 . 2_565 65.2(4)
Fe3 B2 B4 4_456 . . 112.9(4)
Fe3 B2 B8 4_456 . . 64.8(4)
B1 B2 B2 3_555 . 2_565 118.4(6)
B1 B2 B4 3_555 . . 64.6(6)
B1 B2 B8 3_555 . . 131.7(9)
B2 B2 B4 2_565 . . 177.1(7)
B2 B2 B8 2_565 . . 110.0(8)
B4 B2 B8 . . . 67.1(6)
Fe1 B3 Fe1 1_554 . . 83.5(4)
Fe1 B3 Fe4 1_554 . . 136.99(17)
Fe1 B3 B6 1_554 . 3_555 65.5(4)
Fe1 B3 B7 1_554 . 1_554 68.5(4)
Fe1 B3 B7 1_554 . . 132.7(8)
Fe1 B3 B9 1_554 . . 111.2(4)
Fe1 B3 Fe4 . . . 136.99(17)
Fe1 B3 B6 . . 3_555 65.5(4)
Fe1 B3 B7 . . 1_554 132.7(8)
Fe1 B3 B7 . . . 68.5(4)
Fe1 B3 B9 . . . 111.2(4)
Fe4 B3 B6 . . 3_555 135.2(8)
Fe4 B3 B7 . . 1_554 71.4(4)
Fe4 B3 B7 . . . 71.4(4)
Fe4 B3 B9 . . . 72.4(5)
B6 B3 B7 3_555 . 1_554 127.0(3)
B6 B3 B7 3_555 . . 127.0(3)
B6 B3 B9 3_555 . . 62.8(6)
B7 B3 B7 1_554 . . 103.3(5)
B7 B3 B9 1_554 . . 114.2(6)
B7 B3 B9 . . . 114.2(6)
Fe1 B4 Fe1 1_554 . . 80.9(4)
Fe1 B4 Fe2 1_554 . . 122.0(3)
Fe1 B4 B1 1_554 . 3_555 66.0(4)
Fe1 B4 B2 1_554 . . 107.5(4)
Fe1 B4 B14 1_554 . 1_554 59.5(4)
Fe1 B4 B14 1_554 . . 120.8(7)
Fe1 B4 Fe2 . . . 122.0(3)
Fe1 B4 B1 . . 3_555 66.0(4)
Fe1 B4 B2 . . . 107.5(4)
Fe1 B4 B14 . . 1_554 120.8(7)
Fe1 B4 B14 . . . 59.5(4)
Fe2 B4 B1 . . 3_555 168.1(8)
Fe2 B4 B2 . . . 112.6(6)
Fe2 B4 B14 . . 1_554 63.6(3)
Fe2 B4 B14 . . . 63.6(3)
B1 B4 B2 3_555 . . 55.5(5)
B1 B4 B14 3_555 . 1_554 121.6(4)
B1 B4 B14 3_555 . . 121.6(4)
B2 B4 B14 . . 1_554 124.5(5)
B2 B4 B14 . . . 124.5(5)
B14 B4 B14 1_554 . . 103.7(6)
Fe4 B5 Fe4 . . 1_556 79.6(3)
Fe4 B5 B9 . . . 67.1(3)
Fe4 B5 B9 . . 1_556 129.0(7)
Fe4 B5 B10 . . 3_556 132.0(4)
Fe4 B5 B10 . . 4_556 121.9(4)
Fe4 B5 B11 . . 4_556 79.5(4)
Fe4 B5 B9 1_556 . . 129.0(7)
Fe4 B5 B9 1_556 . 1_556 67.1(3)
Fe4 B5 B10 1_556 . 3_556 132.0(4)
Fe4 B5 B10 1_556 . 4_556 121.9(4)
Fe4 B5 B11 1_556 . 4_556 79.5(4)
B9 B5 B9 . . 1_556 105.3(6)
B9 B5 B10 . . 3_556 64.9(4)
B9 B5 B10 . . 4_556 108.5(5)
B9 B5 B11 . . 4_556 127.4(4)
B9 B5 B10 1_556 . 3_556 64.9(4)
B9 B5 B10 1_556 . 4_556 108.5(5)
B9 B5 B11 1_556 . 4_556 127.4(4)
B10 B5 B10 3_556 . 4_556 75.9(6)
B10 B5 B11 3_556 . 4_556 133.1(9)
B10 B5 B11 4_556 . 4_556 57.2(6)
Fe1 B6 Fe1 3_545 . 3_546 85.9(4)
Fe1 B6 Fe2 3_545 . . 135.33(18)
Fe1 B6 B3 3_545 . 3_545 68.5(4)
Fe1 B6 B9 3_545 . 3_545 113.8(4)
Fe1 B6 B13 3_545 . 1_554 66.6(4)
Fe1 B6 B13 3_545 . . 132.6(8)
Fe1 B6 Fe2 3_546 . . 135.33(18)
Fe1 B6 B3 3_546 . 3_545 68.5(4)
Fe1 B6 B9 3_546 . 3_545 113.8(4)
Fe1 B6 B13 3_546 . 1_554 132.6(8)
Fe1 B6 B13 3_546 . . 66.6(4)
Fe2 B6 B3 . . 3_545 133.8(8)
Fe2 B6 B9 . . 3_545 70.3(5)
Fe2 B6 B13 . . 1_554 71.0(4)
Fe2 B6 B13 . . . 71.0(4)
B3 B6 B9 3_545 . 3_545 63.5(6)
B3 B6 B13 3_545 . 1_554 127.0(3)
B3 B6 B13 3_545 . . 127.0(3)
B9 B6 B13 3_545 . 1_554 112.5(6)
B9 B6 B13 3_545 . . 112.5(6)
B13 B6 B13 1_554 . . 104.0(5)
Fe1 B7 Fe4 . . . 118.3(3)
Fe1 B7 Fe4 . . 1_556 118.3(3)
Fe1 B7 B3 . . . 62.6(4)
Fe1 B7 B3 . . 1_556 62.6(4)
Fe1 B7 B12 . . . 176.7(8)
Fe1 B7 B13 . . . 111.7(7)
Fe1 B7 B14 . . . 58.1(4)
Fe4 B7 Fe4 . . 1_556 80.2(4)
Fe4 B7 B3 . . . 57.6(4)
Fe4 B7 B3 . . 1_556 118.3(7)
Fe4 B7 B12 . . . 63.9(4)
Fe4 B7 B13 . . . 112.4(4)
Fe4 B7 B14 . . . 139.5(2)
Fe4 B7 B3 1_556 . . 118.3(7)
Fe4 B7 B3 1_556 . 1_556 57.6(4)
Fe4 B7 B12 1_556 . . 63.9(4)
Fe4 B7 B13 1_556 . . 112.4(4)
Fe4 B7 B14 1_556 . . 139.5(2)
B3 B7 B3 . . 1_556 103.3(5)
B3 B7 B12 . . . 118.9(5)
B3 B7 B13 . . . 123.8(5)
B3 B7 B14 . . . 96.3(6)
B3 B7 B12 1_556 . . 118.9(5)
B3 B7 B13 1_556 . . 123.8(5)
B3 B7 B14 1_556 . . 96.3(6)
B12 B7 B13 . . . 65.0(6)
B12 B7 B14 . . . 118.6(7)
B13 B7 B14 . . . 53.6(5)
Fe2 B8 Fe3 . . 4_455 136.32(19)
Fe2 B8 Fe3 . . 4_456 136.32(19)
Fe2 B8 B2 . . . 124.9(8)
Fe2 B8 B11 . . 1_554 73.8(5)
Fe2 B8 B11 . . . 73.8(5)
Fe3 B8 Fe3 4_455 . 4_456 87.2(4)
Fe3 B8 B2 4_455 . . 67.5(4)
Fe3 B8 B11 4_455 . 1_554 68.0(3)
Fe3 B8 B11 4_455 . . 137.7(8)
Fe3 B8 B2 4_456 . . 67.5(4)
Fe3 B8 B11 4_456 . 1_554 137.7(8)
Fe3 B8 B11 4_456 . . 68.0(3)
B2 B8 B11 . . 1_554 125.8(3)
B2 B8 B11 . . . 125.8(3)
B11 B8 B11 1_554 . . 107.9(5)
Fe2 B9 Fe4 3_555 . . 168.4(6)
Fe2 B9 B3 3_555 . . 111.8(6)
Fe2 B9 B5 3_555 . 1_554 119.6(3)
Fe2 B9 B5 3_555 . . 119.6(3)
Fe2 B9 B6 3_555 . 3_555 58.0(4)
Fe2 B9 B10 3_555 . 3_555 65.7(3)
Fe2 B9 B10 3_555 . 3_556 65.7(3)
Fe4 B9 B3 . . . 56.6(4)
Fe4 B9 B5 . . 1_554 65.7(3)
Fe4 B9 B5 . . . 65.7(3)
Fe4 B9 B6 . . 3_555 110.3(6)
Fe4 B9 B10 . . 3_555 120.2(4)
Fe4 B9 B10 . . 3_556 120.2(4)
B3 B9 B5 . . 1_554 98.3(5)
B3 B9 B5 . . . 98.3(5)
B3 B9 B6 . . 3_555 53.8(5)
B3 B9 B10 . . 3_555 127.9(5)
B3 B9 B10 . . 3_556 127.9(5)
B5 B9 B5 1_554 . . 105.3(6)
B5 B9 B6 1_554 . 3_555 124.1(5)
B5 B9 B10 1_554 . 3_555 54.6(4)
B5 B9 B10 1_554 . 3_556 129.4(9)
B5 B9 B6 . . 3_555 124.1(5)
B5 B9 B10 . . 3_555 129.4(9)
B5 B9 B10 . . 3_556 54.6(4)
B6 B9 B10 3_555 . 3_555 101.8(5)
B6 B9 B10 3_555 . 3_556 101.8(5)
B10 B9 B10 3_555 . 3_556 99.6(6)
Fe2 B10 Fe2 . . 1_556 80.0(3)
Fe2 B10 B5 . . 3_546 123.9(5)
Fe2 B10 B5 . . 4_456 111.9(4)
Fe2 B10 B9 . . 3_545 64.2(3)
Fe2 B10 B9 . . 3_546 123.1(7)
Fe2 B10 B11 . . . 68.7(4)
Fe2 B10 B5 1_556 . 3_546 123.9(5)
Fe2 B10 B5 1_556 . 4_456 111.9(4)
Fe2 B10 B9 1_556 . 3_545 123.1(7)
Fe2 B10 B9 1_556 . 3_546 64.2(3)
Fe2 B10 B11 1_556 . . 68.7(4)
B5 B10 B5 3_546 . 4_456 104.1(7)
B5 B10 B9 3_546 . 3_545 60.5(4)
B5 B10 B9 3_546 . 3_546 60.5(4)
B5 B10 B11 3_546 . . 161.5(10)
B5 B10 B9 4_456 . 3_545 121.7(5)
B5 B10 B9 4_456 . 3_546 121.7(5)
B5 B10 B11 4_456 . . 57.4(6)
B9 B10 B9 3_545 . 3_546 99.6(6)
B9 B10 B11 3_545 . . 126.8(3)
B9 B10 B11 3_546 . . 126.8(3)
Fe2 B11 Fe2 . . 1_556 77.9(4)
Fe2 B11 Fe3 . . 4_456 117.1(3)
Fe2 B11 B5 . . 4_456 115.4(4)
Fe2 B11 B8 . . . 57.9(4)
Fe2 B11 B8 . . 1_556 119.0(7)
Fe2 B11 B10 . . . 65.8(4)
Fe2 B11 Fe3 1_556 . 4_456 117.1(3)
Fe2 B11 B5 1_556 . 4_456 115.4(4)
Fe2 B11 B8 1_556 . . 119.0(7)
Fe2 B11 B8 1_556 . 1_556 57.9(4)
Fe2 B11 B10 1_556 . . 65.8(4)
Fe3 B11 B5 4_456 . 4_456 110.6(7)
Fe3 B11 B8 4_456 . . 62.7(4)
Fe3 B11 B8 4_456 . 1_556 62.7(4)
Fe3 B11 B10 4_456 . . 175.9(8)
B5 B11 B8 4_456 . . 120.5(5)
B5 B11 B8 4_456 . 1_556 120.5(5)
B5 B11 B10 4_456 . . 65.4(6)
B8 B11 B8 . . 1_556 107.9(5)
B8 B11 B10 . . . 118.9(5)
B8 B11 B10 1_556 . . 118.9(5)
Fe1 B12 Fe3 3_546 . . 108.2(4)
Fe1 B12 Fe4 3_546 . . 138.31(15)
Fe1 B12 Fe4 3_546 . 1_556 138.31(15)
Fe1 B12 B1 3_546 . . 69.6(4)
Fe1 B12 B1 3_546 . 1_556 69.6(4)
Fe1 B12 B7 3_546 . . 124.3(7)
Fe3 B12 Fe4 . . . 73.6(4)
Fe3 B12 Fe4 . . 1_556 73.6(4)
Fe3 B12 B1 . . . 69.0(5)
Fe3 B12 B1 . . 1_556 69.0(5)
Fe3 B12 B7 . . . 127.5(6)
Fe4 B12 Fe4 . . 1_556 83.1(3)
Fe4 B12 B1 . . . 72.9(3)
Fe4 B12 B1 . . 1_556 139.9(8)
Fe4 B12 B7 . . . 67.7(3)
Fe4 B12 B1 1_556 . . 139.9(8)
Fe4 B12 B1 1_556 . 1_556 72.9(3)
Fe4 B12 B7 1_556 . . 67.7(3)
B1 B12 B1 . . 1_556 105.9(6)
B1 B12 B7 . . . 127.0(3)
B1 B12 B7 1_556 . . 127.0(3)
Fe1 B13 Fe2 3_546 . . 119.3(3)
Fe1 B13 Fe2 3_546 . 1_556 119.3(3)
Fe1 B13 B6 3_546 . . 63.0(4)
Fe1 B13 B6 3_546 . 1_556 63.0(4)
Fe1 B13 B7 3_546 . . 114.8(7)
Fe1 B13 B14 3_546 . . 175.8(8)
Fe2 B13 Fe2 . . 1_556 80.7(4)
Fe2 B13 B6 . . . 58.0(4)
Fe2 B13 B6 . . 1_556 119.3(7)
Fe2 B13 B7 . . . 108.9(4)
Fe2 B13 B14 . . . 63.6(4)
Fe2 B13 B6 1_556 . . 119.3(7)
Fe2 B13 B6 1_556 . 1_556 58.0(4)
Fe2 B13 B7 1_556 . . 108.9(4)
Fe2 B13 B14 1_556 . . 63.6(4)
B6 B13 B6 . . 1_556 104.0(5)
B6 B13 B7 . . . 124.6(5)
B6 B13 B14 . . . 118.9(5)
B6 B13 B7 1_556 . . 124.6(5)
B6 B13 B14 1_556 . . 118.9(5)
B7 B13 B14 . . . 60.9(6)
Fe1 B14 Fe2 . . . 134.2(2)
Fe1 B14 Fe2 . . 1_556 134.2(2)
Fe1 B14 B4 . . . 69.8(4)
Fe1 B14 B4 . . 1_556 69.8(4)
Fe1 B14 B7 . . . 70.8(5)
Fe1 B14 B13 . . . 136.2(9)
Fe2 B14 Fe2 . . 1_556 85.5(4)
Fe2 B14 B4 . . . 65.7(3)
Fe2 B14 B4 . . 1_556 131.1(8)
Fe2 B14 B7 . . . 116.5(4)
Fe2 B14 B13 . . . 69.9(4)
Fe2 B14 B4 1_556 . . 131.1(8)
Fe2 B14 B4 1_556 . 1_556 65.7(3)
Fe2 B14 B7 1_556 . . 116.5(4)
Fe2 B14 B13 1_556 . . 69.9(4)
B4 B14 B4 . . 1_556 103.7(6)
B4 B14 B7 . . . 111.7(6)
B4 B14 B13 . . . 127.2(3)
B4 B14 B7 1_556 . . 111.7(6)
B4 B14 B13 1_556 . . 127.2(3)
B7 B14 B13 . . . 65.5(6)

loop_
_geom_bond_atom_site_label_1
_geom_bond_atom_site_label_2
_geom_bond_site_symmetry_1
_geom_bond_site_symmetry_2
_geom_bond_distance
Fe1 Fe1 . 1_554 2.7585(2)
Fe1 Fe1 . 1_556 2.7585(2)
Fe1 B1 . 3_555 2.161(9)
Fe1 B1 . 3_556 2.161(9)
Fe1 B3 . . 2.071(9)
Fe1 B3 . 1_556 2.071(9)
Fe1 B4 . . 2.126(8)
Fe1 B4 . 1_556 2.126(8)
Fe1 B6 . 3_555 2.025(8)
Fe1 B6 . 3_556 2.025(8)
Fe1 B7 . . 2.169(9)
Fe1 B12 . 3_556 2.032(9)
Fe1 B13 . 3_556 2.087(9)
Fe1 B14 . . 1.951(9)
Fe2 Fe2 . 1_554 2.7585(2)
Fe2 Fe2 . 1_556 2.7585(2)
Fe2 B4 . . 2.068(7)
Fe2 B6 . . 1.909(10)
Fe2 B8 . . 1.934(10)
Fe2 B9 . 3_545 2.119(7)
Fe2 B10 . 1_554 2.146(8)
Fe2 B10 . . 2.146(8)
Fe2 B11 . 1_554 2.193(9)
Fe2 B11 . . 2.193(9)
Fe2 B13 . 1_554 2.130(9)
Fe2 B13 . . 2.130(9)
Fe2 B14 . 1_554 2.031(8)
Fe2 B14 . . 2.031(8)
Fe3 Fe3 . 1_554 2.7585(2)
Fe3 Fe3 . 1_556 2.7585(2)
Fe3 Fe3 . 2_655 2.4758(15)
Fe3 Fe4 . . 2.4735(14)
Fe3 Fe4 . 1_556 2.4735(14)
Fe3 B1 . . 2.155(9)
Fe3 B1 . 1_556 2.155(9)
Fe3 B2 . 3_545 2.041(6)
Fe3 B2 . 3_546 2.041(6)
Fe3 B2 . 4_555 2.042(8)
Fe3 B2 . 4_556 2.042(8)
Fe3 B8 . 4_555 2.000(8)
Fe3 B8 . 4_556 2.000(8)
Fe3 B11 . 4_556 2.087(8)
Fe3 B12 . . 2.047(12)
Fe4 Fe4 . 1_554 2.7585(2)
Fe4 Fe4 . 1_556 2.7585(2)
Fe4 B1 . . 2.279(8)
Fe4 B3 . . 1.908(11)
Fe4 B5 . 1_554 2.155(7)
Fe4 B5 . . 2.155(7)
Fe4 B7 . 1_554 2.142(9)
Fe4 B7 . . 2.142(9)
Fe4 B9 . . 2.179(7)
Fe4 B12 . 1_554 2.080(7)
Fe4 B12 . . 2.080(7)
B1 B2 . 3_545 1.654(15)
B1 B4 . 3_545 1.811(10)
B1 B12 . 1_554 1.728(7)
B1 B12 . . 1.728(7)
B2 B2 . 2_565 1.714(16)
B2 B4 . . 1.735(15)
B2 B8 . . 1.636(11)
B3 B6 . 3_555 1.602(10)
B3 B7 . 1_554 1.758(7)
B3 B7 . . 1.758(7)
B3 B9 . . 1.777(16)
B4 B14 . 1_554 1.754(8)
B4 B14 . . 1.754(8)
B5 B9 . . 1.736(8)
B5 B9 . 1_556 1.736(8)
B5 B10 . 3_556 1.625(10)
B5 B10 . 4_556 1.816(17)
B5 B11 . 4_556 1.683(14)
B6 B9 . 3_545 1.766(16)
B6 B13 . 1_554 1.751(7)
B6 B13 . . 1.751(7)
B7 B12 . . 1.730(12)
B7 B13 . . 1.861(13)
B7 B14 . . 1.788(17)
B8 B11 . 1_554 1.706(6)
B8 B11 . . 1.706(6)
B9 B10 . 3_555 1.806(9)
B9 B10 . 3_556 1.806(9)
B10 B11 . . 1.679(11)
B13 B14 . . 1.647(13)
